data_7131580
loop_
_publ_author_name
'Hussain, Zahid'
'Luo, Yong-An'
'Wu, Yile'
'Qu, Zheng-Wang'
'Grimme, Stefan'
'Stephan, Douglas W.'

_publ_section_title
;
 Reactivity of frustrated Lewis pairs with BOC protected
 diazocarboxylates: FLP capture of diazene.
;
_journal_issue 41
_journal_name_full 'Chemical communications (Cambridge, England)'
_journal_page_first 6191
_journal_page_last 6194
_journal_paper_doi 10.1039/d3cc01571h
_journal_volume 59
_journal_year 2023
_chemical_formula_moiety 'C12 H28 P, B C19 F15 N O2, C0.5 H Cl'
_chemical_formula_sum 'C31.5 H29 B Cl F15 N O2 P'
_chemical_formula_weight 815.79
_space_group_crystal_system orthorhombic
_space_group_IT_number 18
_space_group_name_Hall 'P 2 2ab'
_space_group_name_H-M_alt 'P 21 21 2'
_atom_sites_solution_hydrogens mixed
_audit_creation_date 2022-09-10
_audit_creation_method
;
Olex2 1.5
(compiled 2022.04.07 svn.rca3783a0 for OlexSys, GUI svn.r6498)
;
_audit_update_record
;
2022-12-30 deposited with the CCDC.	2023-04-19 downloaded from the CCDC.
;
_cell_angle_alpha 90
_cell_angle_beta 90
_cell_angle_gamma 90
_cell_formula_units_Z 4
_cell_length_a 18.0505(4)
_cell_length_b 21.0295(5)
_cell_length_c 9.8168(2)
_cell_measurement_reflns_used 9303
_cell_measurement_temperature 150.0
_cell_measurement_theta_max 68.14
_cell_measurement_theta_min 3.23
_cell_volume 3726.39(14)
_computing_cell_refinement 'SAINT V8.40B (?, 2016)'
_computing_data_reduction 'SAINT V8.40B (?, 2016)'
_computing_molecular_graphics 'Olex2 1.5 (Dolomanov et al., 2009)'
_computing_publication_material 'Olex2 1.5 (Dolomanov et al., 2009)'
_computing_structure_refinement 'SHELXL 2018/3 (Sheldrick, 2015)'
_computing_structure_solution 'SHELXT 2018/2 (Sheldrick, 2018)'
_diffrn_ambient_temperature 150.0
_diffrn_measured_fraction_theta_full 1.000
_diffrn_measured_fraction_theta_max 0.999
_diffrn_measurement_device_type 'Bruker APEX-II CCD'
_diffrn_measurement_method '\f and \w scans'
_diffrn_radiation_type CuK\a
_diffrn_radiation_wavelength 1.54178
_diffrn_reflns_av_R_equivalents 0.0803
_diffrn_reflns_av_unetI/netI 0.0517
_diffrn_reflns_Laue_measured_fraction_full 1.000
_diffrn_reflns_Laue_measured_fraction_max 0.999
_diffrn_reflns_limit_h_max 21
_diffrn_reflns_limit_h_min -21
_diffrn_reflns_limit_k_max 25
_diffrn_reflns_limit_k_min -22
_diffrn_reflns_limit_l_max 11
_diffrn_reflns_limit_l_min -11
_diffrn_reflns_number 43471
_diffrn_reflns_point_group_measured_fraction_full 0.999
_diffrn_reflns_point_group_measured_fraction_max 0.999
_diffrn_reflns_theta_full 67.679
_diffrn_reflns_theta_max 68.423
_diffrn_reflns_theta_min 3.226
_diffrn_source_current 1.2
_diffrn_source_power 0.06
_diffrn_source_voltage 50.0
_diffrn_standards_number 0
_exptl_absorpt_coefficient_mu 2.282
_exptl_absorpt_correction_T_max 0.7531
_exptl_absorpt_correction_T_min 0.6392
_exptl_absorpt_correction_type none
_exptl_absorpt_process_details
;
SADABS-2016/2 (Bruker,2016/2) was used for absorption correction.
wR2(int) was 0.1156 before and 0.0771 after correction.
The Ratio of minimum to maximum transmission is 0.8488.
The \l/2 correction factor is Not present.
;
_exptl_crystal_density_diffrn 1.454
_exptl_crystal_description block
_exptl_crystal_F_000 1652
_refine_diff_density_max 0.426
_refine_diff_density_min -0.393
_refine_diff_density_rms 0.050
_refine_ls_abs_structure_details
;
 Flack x determined using 1973 quotients [(I+)-(I-)]/[(I+)+(I-)]
 (Parsons, Flack and Wagner, Acta Cryst. B69 (2013) 249-259).
;
_refine_ls_abs_structure_Flack 0.460(13)
_refine_ls_extinction_method none
_refine_ls_goodness_of_fit_ref 1.022
_refine_ls_hydrogen_treatment mixed
_refine_ls_matrix_type full
_refine_ls_number_parameters 487
_refine_ls_number_reflns 6841
_refine_ls_number_restraints 0
_refine_ls_restrained_S_all 1.022
_refine_ls_R_factor_all 0.0589
_refine_ls_R_factor_gt 0.0478
_refine_ls_shift/su_max 0.000
_refine_ls_shift/su_mean 0.000
_refine_ls_structure_factor_coef Fsqd
_refine_ls_weighting_details 'w=1/[\s^2^(Fo^2^)+(0.0671P)^2^] where P=(Fo^2^+2Fc^2^)/3'
_refine_ls_weighting_scheme calc
_refine_ls_wR_factor_gt 0.1164
_refine_ls_wR_factor_ref 0.1224
_reflns_Friedel_coverage 0.779
_reflns_Friedel_fraction_full 0.999
_reflns_Friedel_fraction_max 0.998
_reflns_number_gt 5518
_reflns_number_total 6841
_reflns_threshold_expression 'I > 2\s(I)'
_cod_data_source_file d3cc01571h2.cif
_cod_data_source_block 1_sq
_cod_depositor_comments 'Adding full bibliography for 7131578--7131581.cif.'
_cod_original_formula_sum 'C31.50 H29 B Cl F15 N O2 P'
_cod_database_code 7131580
_shelx_shelxl_version_number 2018/3
_shelx_space_group_comment
;
The symmetry employed for this shelxl refinement is uniquely defined
by the following loop, which should always be used as a source of
symmetry information in preference to the above space-group names.
They are only intended as comments.
;
_olex2_refinement_description
;
1. Fixed Uiso
 At 1.2 times of:
  All C(H,H) groups
 At 1.5 times of:
  All C(H,H,H) groups
2. Others
 Fixed Sof: H3A(0.5) H3B(0.5)
3.a Secondary CH2 refined with riding coordinates:
 C3(H3A,H3B)
3.b Idealised Me refined as rotating group:
 C016(H01A,H01B,H01C), C018(H01D,H01E,H01F), C019(H01G,H01H,H01I), C01A(H01J,
 H01K,H01L), C01B(H01M,H01N,H01O), C01C(H01P,H01Q,H01R), C01D(H01S,H01T,H01U),
 C01F(H01V,H01W,H01X), C01G(H01Y,H,HA)
;
_olex2_submission_special_instructions 'No special instructions were received'

loop_
_space_group_symop_operation_xyz
'x, y, z'
'-x, -y, z'
'-x+1/2, y+1/2, -z'
'x+1/2, -y+1/2, -z'

loop_
_atom_site_label
_atom_site_type_symbol
_atom_site_fract_x
_atom_site_fract_y
_atom_site_fract_z
_atom_site_U_iso_or_equiv
_atom_site_adp_type
_atom_site_occupancy
_atom_site_site_symmetry_order
_atom_site_calc_flag
_atom_site_refinement_flags_posn
_atom_site_refinement_flags_adp
_atom_site_refinement_flags_occupancy
_atom_site_disorder_assembly
_atom_site_disorder_group
P001 P 0.50214(7) 0.29789(6) 0.46434(11) 0.0323(3) Uani 1 1 d . . . . .
F003 F 0.23685(15) 0.62002(12) 0.4235(3) 0.0398(7) Uani 1 1 d . . . . .
F004 F 0.39809(15) 0.55808(13) 0.0948(3) 0.0409(7) Uani 1 1 d . . . . .
F005 F 0.24284(15) 0.39519(13) 0.4498(3) 0.0393(6) Uani 1 1 d . . . . .
F006 F 0.12053(14) 0.44457(14) 0.2870(3) 0.0429(7) Uani 1 1 d . . . . .
F007 F 0.34759(16) 0.42587(14) 0.0453(3) 0.0448(7) Uani 1 1 d . . . . .
F008 F 0.14442(15) 0.57239(15) 0.2155(3) 0.0462(7) Uani 1 1 d . . . . .
F009 F 0.2472(2) 0.71400(14) -0.1003(3) 0.0550(8) Uani 1 1 d . . . . .
O00A O 0.35630(16) 0.47642(15) 0.2916(3) 0.0307(7) Uani 1 1 d . . . . .
F00B F 0.38153(18) 0.65605(15) -0.0705(3) 0.0529(8) Uani 1 1 d . . . . .
F00C F 0.20276(18) 0.62525(16) 0.6836(3) 0.0532(8) Uani 1 1 d . . . . .
F00D F 0.06347(17) 0.35308(16) 0.1348(3) 0.0587(9) Uani 1 1 d . . . . .
F00E F 0.20553(19) 0.40179(17) 0.7108(3) 0.0588(9) Uani 1 1 d . . . . .
F00F F 0.12919(18) 0.67136(15) 0.0465(3) 0.0574(9) Uani 1 1 d . . . . .
O00G O 0.39174(18) 0.56482(17) 0.4028(4) 0.0417(8) Uani 1 1 d . . . . .
F00H F 0.1891(2) 0.51764(18) 0.8344(3) 0.0636(10) Uani 1 1 d . . . . .
F00I F 0.2912(2) 0.32865(16) -0.0928(3) 0.0596(9) Uani 1 1 d . . . . .
F00J F 0.1483(2) 0.29301(16) -0.0551(3) 0.0658(10) Uani 1 1 d . . . . .
C00K C 0.4019(2) 0.5133(2) 0.3520(4) 0.0331(11) Uani 1 1 d . . . . .
C00L C 0.3224(3) 0.6353(2) 0.0002(4) 0.0380(12) Uani 1 1 d . . . . .
C00M C 0.2049(3) 0.5924(2) 0.1472(5) 0.0344(11) Uani 1 1 d . . . . .
C00N C 0.1653(3) 0.4190(2) 0.1915(4) 0.0321(11) Uani 1 1 d . . . . .
N00O N 0.4741(2) 0.4804(2) 0.3545(4) 0.0415(10) Uani 1 1 d . . . . .
C00P C 0.2550(3) 0.6647(2) -0.0141(5) 0.0409(12) Uani 1 1 d . . . . .
C00Q C 0.3292(3) 0.5845(2) 0.0887(5) 0.0327(10) Uani 1 1 d . . . . .
C00R C 0.1964(3) 0.6433(2) 0.0605(5) 0.0411(12) Uani 1 1 d . . . . .
C00S C 0.2301(2) 0.5635(2) 0.4886(4) 0.0327(10) Uani 1 1 d . . . . .
C00T C 0.2768(3) 0.4089(2) 0.0754(5) 0.0360(11) Uani 1 1 d . . . . .
C00U C 0.2383(2) 0.4398(2) 0.1778(4) 0.0288(10) Uani 1 1 d . . . . .
C00V C 0.2491(3) 0.3591(2) -0.0004(4) 0.0399(12) Uani 1 1 d . . . . .
C00W C 0.2123(3) 0.5682(3) 0.6256(5) 0.0386(12) Uani 1 1 d . . . . .
C00X C 0.4602(3) 0.2794(2) 0.2938(5) 0.0382(12) Uani 1 1 d . . . . .
C00Y C 0.1346(3) 0.3703(3) 0.1150(5) 0.0432(13) Uani 1 1 d . . . . .
C00Z C 0.2327(2) 0.4540(2) 0.5035(4) 0.0327(11) Uani 1 1 d . . . . .
C010 C 0.2146(3) 0.4553(3) 0.6396(5) 0.0420(13) Uani 1 1 d . . . . .
C011 C 0.1764(3) 0.3408(3) 0.0189(5) 0.0448(13) Uani 1 1 d . . . . .
C012 C 0.2420(2) 0.5063(2) 0.4208(4) 0.0297(10) Uani 1 1 d . . . . .
C013 C 0.2723(2) 0.5606(2) 0.1680(4) 0.0284(10) Uani 1 1 d . . . . .
C014 C 0.2051(3) 0.5134(3) 0.7018(5) 0.0451(14) Uani 1 1 d . . . . .
C015 C 0.4367(3) 0.2906(3) 0.6099(5) 0.0424(12) Uani 1 1 d . . . . .
C016 C 0.4758(3) 0.2948(3) 0.7484(5) 0.0558(15) Uani 1 1 d . . . . .
H01A H 0.508565 0.331889 0.749475 0.084 Uiso 1 1 calc R U . . .
H01B H 0.505004 0.256130 0.763397 0.084 Uiso 1 1 calc R U . . .
H01C H 0.438657 0.298942 0.820685 0.084 Uiso 1 1 calc R U . . .
C017 C 0.5939(3) 0.2600(3) 0.4931(5) 0.0421(12) Uani 1 1 d . . . . .
C018 C 0.5025(4) 0.3180(3) 0.1870(5) 0.0561(15) Uani 1 1 d . . . . .
H01D H 0.498882 0.363369 0.208939 0.084 Uiso 1 1 calc R U . . .
H01E H 0.480931 0.310292 0.096877 0.084 Uiso 1 1 calc R U . . .
H01F H 0.554622 0.305098 0.186830 0.084 Uiso 1 1 calc R U . . .
C019 C 0.4631(4) 0.2091(3) 0.2611(6) 0.0608(16) Uani 1 1 d . . . . .
H01G H 0.514384 0.194088 0.267610 0.091 Uiso 1 1 calc R U . . .
H01H H 0.444586 0.202004 0.168532 0.091 Uiso 1 1 calc R U . . .
H01I H 0.432216 0.185658 0.326114 0.091 Uiso 1 1 calc R U . . .
C01A C 0.3852(3) 0.3488(3) 0.6025(6) 0.0667(18) Uani 1 1 d . . . . .
H01J H 0.352361 0.349125 0.682071 0.100 Uiso 1 1 calc R U . . .
H01K H 0.355340 0.346547 0.519237 0.100 Uiso 1 1 calc R U . . .
H01L H 0.414951 0.387744 0.601534 0.100 Uiso 1 1 calc R U . . .
C01B C 0.5857(4) 0.1907(3) 0.5370(7) 0.0634(17) Uani 1 1 d . . . . .
H01M H 0.553363 0.188241 0.617075 0.095 Uiso 1 1 calc R U . . .
H01N H 0.634510 0.173256 0.559788 0.095 Uiso 1 1 calc R U . . .
H01O H 0.563920 0.165989 0.462393 0.095 Uiso 1 1 calc R U . . .
C01C C 0.6352(3) 0.2990(3) 0.6040(5) 0.0518(14) Uani 1 1 d . . . . .
H01P H 0.635579 0.344043 0.578466 0.078 Uiso 1 1 calc R U . . .
H01Q H 0.686324 0.283623 0.611889 0.078 Uiso 1 1 calc R U . . .
H01R H 0.609928 0.293888 0.691636 0.078 Uiso 1 1 calc R U . . .
C01D C 0.3795(3) 0.3030(3) 0.2855(6) 0.0584(16) Uani 1 1 d . . . . .
H01S H 0.348657 0.278395 0.348640 0.088 Uiso 1 1 calc R U . . .
H01T H 0.360960 0.297419 0.192426 0.088 Uiso 1 1 calc R U . . .
H01U H 0.377458 0.348095 0.310200 0.088 Uiso 1 1 calc R U . . .
B01E B 0.2758(3) 0.4981(3) 0.2657(5) 0.0295(11) Uani 1 1 d . . . . .
C01F C 0.6428(3) 0.2640(3) 0.3644(6) 0.0575(16) Uani 1 1 d . . . . .
H01V H 0.618447 0.241617 0.289207 0.086 Uiso 1 1 calc R U . . .
H01W H 0.690985 0.244309 0.382761 0.086 Uiso 1 1 calc R U . . .
H01X H 0.650097 0.308728 0.339409 0.086 Uiso 1 1 calc R U . . .
C01G C 0.3929(4) 0.2287(3) 0.6070(7) 0.0673(19) Uani 1 1 d . . . . .
H01Y H 0.366407 0.225283 0.520111 0.101 Uiso 1 1 calc R U . . .
H H 0.357138 0.228421 0.682098 0.101 Uiso 1 1 calc R U . . .
HA H 0.426869 0.192674 0.616736 0.101 Uiso 1 1 calc R U . . .
Cl1A Cl 0.57565(18) 0.47740(11) -0.2552(2) 0.1188(9) Uani 1 1 d . . . . .
C3 C 0.500000 0.500000 -0.1574(10) 0.100(4) Uani 1 2 d S T P . .
H3A H 0.514565 0.535925 -0.097994 0.120 Uiso 0.5 1 calc R U P . .
H3B H 0.485436 0.464076 -0.097990 0.120 Uiso 0.5 1 calc R U P . .
H001 H 0.525(2) 0.3600(19) 0.455(4) 0.017(10) Uiso 1 1 d . . . . .

loop_
_atom_site_aniso_label
_atom_site_aniso_U_11
_atom_site_aniso_U_22
_atom_site_aniso_U_33
_atom_site_aniso_U_23
_atom_site_aniso_U_13
_atom_site_aniso_U_12
P001 0.0374(6) 0.0344(6) 0.0251(5) -0.0012(5) -0.0021(5) 0.0001(5)
F003 0.0479(16) 0.0328(16) 0.0387(15) -0.0035(13) 0.0012(12) 0.0035(12)
F004 0.0402(15) 0.0433(17) 0.0393(14) 0.0061(13) 0.0095(12) -0.0021(13)
F005 0.0538(16) 0.0339(15) 0.0302(13) 0.0073(13) -0.0005(12) -0.0027(13)
F006 0.0382(14) 0.0551(19) 0.0355(14) -0.0047(14) 0.0007(12) -0.0080(13)
F007 0.0471(16) 0.0514(17) 0.0361(14) -0.0025(14) 0.0095(13) 0.0026(14)
F008 0.0383(15) 0.0532(19) 0.0471(16) 0.0125(15) -0.0025(13) 0.0052(14)
F009 0.095(2) 0.0354(17) 0.0344(15) 0.0137(13) -0.0181(16) -0.0026(16)
O00A 0.0317(15) 0.0316(17) 0.0288(15) 0.0004(14) 0.0023(14) 0.0009(13)
F00B 0.074(2) 0.0499(18) 0.0353(16) 0.0096(14) 0.0118(15) -0.0147(16)
F00C 0.0631(19) 0.057(2) 0.0394(16) -0.0190(15) 0.0034(14) 0.0046(16)
F00D 0.0546(19) 0.068(2) 0.0535(19) 0.0010(17) -0.0127(15) -0.0251(17)
F00E 0.083(2) 0.063(2) 0.0310(15) 0.0188(16) 0.0050(16) -0.0038(18)
F00F 0.063(2) 0.056(2) 0.0535(18) 0.0112(17) -0.0192(16) 0.0177(16)
O00G 0.0345(17) 0.043(2) 0.0478(19) -0.0092(18) -0.0021(15) 0.0016(15)
F00H 0.082(2) 0.088(3) 0.0215(13) -0.0014(15) 0.0105(14) -0.002(2)
F00I 0.089(2) 0.057(2) 0.0326(15) -0.0128(15) 0.0033(16) 0.0153(18)
F00J 0.103(3) 0.0470(19) 0.0479(18) -0.0096(17) -0.0257(19) -0.0120(19)
C00K 0.033(2) 0.038(3) 0.028(2) 0.002(2) 0.0007(19) 0.004(2)
C00L 0.060(3) 0.035(3) 0.020(2) 0.000(2) -0.003(2) -0.011(2)
C00M 0.035(2) 0.038(3) 0.030(2) 0.000(2) -0.003(2) 0.001(2)
C00N 0.037(2) 0.038(3) 0.021(2) 0.003(2) -0.0043(19) -0.004(2)
N00O 0.034(2) 0.046(3) 0.045(2) -0.002(2) -0.0050(17) 0.0025(18)
C00P 0.073(4) 0.029(3) 0.021(2) 0.004(2) -0.012(2) -0.001(2)
C00Q 0.038(3) 0.036(3) 0.024(2) -0.002(2) -0.0023(19) -0.002(2)
C00R 0.051(3) 0.041(3) 0.032(3) 0.001(2) -0.014(2) 0.006(2)
C00S 0.031(2) 0.039(3) 0.027(2) 0.001(2) -0.0013(18) 0.000(2)
C00T 0.043(3) 0.038(3) 0.027(2) 0.007(2) -0.001(2) 0.005(2)
C00U 0.038(2) 0.031(3) 0.0177(19) 0.0090(19) -0.0039(18) 0.000(2)
C00V 0.068(3) 0.034(3) 0.018(2) 0.0002(19) -0.006(2) 0.007(2)
C00W 0.038(2) 0.047(3) 0.031(2) -0.010(2) 0.000(2) 0.001(2)
C00X 0.049(3) 0.041(3) 0.025(2) 0.003(2) -0.010(2) -0.003(2)
C00Y 0.049(3) 0.045(3) 0.036(3) 0.004(2) -0.014(2) -0.009(2)
C00Z 0.035(2) 0.038(3) 0.025(2) -0.003(2) -0.0052(19) 0.000(2)
C010 0.050(3) 0.051(3) 0.025(2) 0.011(2) -0.003(2) -0.003(2)
C011 0.070(4) 0.035(3) 0.029(2) -0.003(2) -0.018(3) -0.003(3)
C012 0.027(2) 0.037(3) 0.026(2) -0.001(2) -0.0031(17) 0.000(2)
C013 0.035(2) 0.028(2) 0.022(2) -0.0008(19) -0.0037(17) -0.0031(19)
C014 0.044(3) 0.069(4) 0.022(2) -0.002(3) 0.001(2) -0.003(3)
C015 0.039(3) 0.057(3) 0.032(2) 0.007(3) 0.004(2) -0.001(3)
C016 0.056(3) 0.080(4) 0.031(3) 0.003(3) 0.002(2) 0.007(3)
C017 0.040(3) 0.052(3) 0.035(3) -0.005(2) -0.002(2) 0.008(2)
C018 0.073(4) 0.063(4) 0.033(3) 0.010(3) -0.013(3) -0.010(3)
C019 0.080(4) 0.052(4) 0.050(3) -0.006(3) -0.020(3) -0.012(3)
C01A 0.058(4) 0.095(5) 0.048(3) 0.006(4) 0.011(3) 0.029(4)
C01B 0.078(4) 0.055(4) 0.057(3) 0.005(3) -0.011(3) 0.024(3)
C01C 0.038(3) 0.079(4) 0.038(3) -0.008(3) -0.004(2) -0.002(3)
C01D 0.053(3) 0.072(4) 0.050(3) 0.013(3) -0.028(3) 0.002(3)
B01E 0.028(2) 0.035(3) 0.025(2) 0.003(2) -0.0011(19) 0.001(2)
C01F 0.043(3) 0.087(5) 0.042(3) -0.016(3) 0.007(3) 0.008(3)
C01G 0.060(4) 0.087(5) 0.055(4) 0.013(4) 0.003(3) -0.030(4)
Cl1A 0.196(3) 0.0835(15) 0.0771(13) 0.0183(11) 0.0487(16) 0.0423(16)
C3 0.173(12) 0.083(8) 0.044(5) 0.000 0.000 0.029(9)

loop_
_atom_type_symbol
_atom_type_description
_atom_type_scat_dispersion_real
_atom_type_scat_dispersion_imag
_atom_type_scat_source
C C 0.0181 0.0091 'International Tables Vol C Tables 4.2.6.8 and 6.1.1.4'
H H 0.0000 0.0000 'International Tables Vol C Tables 4.2.6.8 and 6.1.1.4'
B B 0.0090 0.0039 'International Tables Vol C Tables 4.2.6.8 and 6.1.1.4'
Cl Cl 0.3639 0.7018 'International Tables Vol C Tables 4.2.6.8 and 6.1.1.4'
F F 0.0727 0.0534 'International Tables Vol C Tables 4.2.6.8 and 6.1.1.4'
N N 0.0311 0.0180 'International Tables Vol C Tables 4.2.6.8 and 6.1.1.4'
O O 0.0492 0.0322 'International Tables Vol C Tables 4.2.6.8 and 6.1.1.4'
P P 0.2955 0.4335 'International Tables Vol C Tables 4.2.6.8 and 6.1.1.4'

loop_
_geom_angle_atom_site_label_1
_geom_angle_atom_site_label_2
_geom_angle_atom_site_label_3
_geom_angle
_geom_angle_site_symmetry_1
_geom_angle_site_symmetry_3
_geom_angle_publ_flag
C00X P001 H001 105.0(16) . . ?
C015 P001 C00X 114.3(2) . . ?
C015 P001 H001 108.5(16) . . ?
C017 P001 C00X 114.0(2) . . ?
C017 P001 C015 114.4(2) . . ?
C017 P001 H001 98.8(15) . . ?
C00K O00A B01E 120.2(4) . . ?
O00A C00K N00O 107.0(4) . . ?
O00G C00K O00A 129.7(4) . . ?
O00G C00K N00O 123.2(4) . . ?
F00B C00L C00P 120.3(4) . . ?
F00B C00L C00Q 120.3(5) . . ?
C00P C00L C00Q 119.4(5) . . ?
F008 C00M C00R 117.3(4) . . ?
F008 C00M C013 118.8(4) . . ?
C00R C00M C013 123.9(4) . . ?
F006 C00N C00U 120.5(4) . . ?
F006 C00N C00Y 115.6(4) . . ?
C00Y C00N C00U 123.8(5) . . ?
N00O N00O C00K 110.7(5) 2_665 . ?
F009 C00P C00L 120.3(5) . . ?
F009 C00P C00R 120.8(5) . . ?
C00R C00P C00L 119.0(4) . . ?
F004 C00Q C00L 115.0(4) . . ?
F004 C00Q C013 120.4(4) . . ?
C013 C00Q C00L 124.6(4) . . ?
F00F C00R C00M 120.1(5) . . ?
F00F C00R C00P 119.7(5) . . ?
C00P C00R C00M 120.2(5) . . ?
F003 C00S C00W 114.6(4) . . ?
F003 C00S C012 121.3(4) . . ?
C00W C00S C012 124.1(5) . . ?
F007 C00T C00U 120.4(4) . . ?
F007 C00T C00V 115.0(4) . . ?
C00V C00T C00U 124.5(5) . . ?
C00N C00U B01E 124.9(4) . . ?
C00T C00U C00N 113.4(4) . . ?
C00T C00U B01E 121.6(4) . . ?
F00I C00V C00T 121.3(5) . . ?
F00I C00V C011 119.9(5) . . ?
C00T C00V C011 118.8(5) . . ?
F00C C00W C00S 120.4(5) . . ?
F00C C00W C014 120.3(4) . . ?
C014 C00W C00S 119.2(5) . . ?
C018 C00X P001 107.5(3) . . ?
C018 C00X C01D 105.3(5) . . ?
C019 C00X P001 112.2(4) . . ?
C019 C00X C018 110.8(5) . . ?
C019 C00X C01D 109.6(5) . . ?
C01D C00X P001 111.2(4) . . ?
F00D C00Y C00N 120.1(5) . . ?
F00D C00Y C011 120.4(5) . . ?
C011 C00Y C00N 119.6(5) . . ?
F005 C00Z C010 115.4(4) . . ?
F005 C00Z C012 118.8(4) . . ?
C010 C00Z C012 125.8(5) . . ?
F00E C010 C00Z 121.3(5) . . ?
F00E C010 C014 120.1(4) . . ?
C00Z C010 C014 118.6(5) . . ?
F00J C011 C00V 119.6(5) . . ?
F00J C011 C00Y 120.7(5) . . ?
C00Y C011 C00V 119.7(5) . . ?
C00S C012 B01E 126.0(4) . . ?
C00Z C012 C00S 112.9(4) . . ?
C00Z C012 B01E 120.4(4) . . ?
C00M C013 B01E 120.3(4) . . ?
C00Q C013 C00M 113.0(4) . . ?
C00Q C013 B01E 126.5(4) . . ?
F00H C014 C00W 119.6(5) . . ?
F00H C014 C010 121.1(5) . . ?
C010 C014 C00W 119.3(4) . . ?
C016 C015 P001 112.6(4) . . ?
C016 C015 C01A 105.9(5) . . ?
C01A C015 P001 106.4(4) . . ?
C01G C015 P001 112.7(4) . . ?
C01G C015 C016 107.8(5) . . ?
C01G C015 C01A 111.3(5) . . ?
C015 C016 H01A 109.5 . . ?
C015 C016 H01B 109.5 . . ?
C015 C016 H01C 109.5 . . ?
H01A C016 H01B 109.5 . . ?
H01A C016 H01C 109.5 . . ?
H01B C016 H01C 109.5 . . ?
C01B C017 P001 111.4(4) . . ?
C01B C017 C01C 110.6(5) . . ?
C01B C017 C01F 109.8(5) . . ?
C01C C017 P001 108.0(4) . . ?
C01F C017 P001 111.2(4) . . ?
C01F C017 C01C 105.7(4) . . ?
C00X C018 H01D 109.5 . . ?
C00X C018 H01E 109.5 . . ?
C00X C018 H01F 109.5 . . ?
H01D C018 H01E 109.5 . . ?
H01D C018 H01F 109.5 . . ?
H01E C018 H01F 109.5 . . ?
C00X C019 H01G 109.5 . . ?
C00X C019 H01H 109.5 . . ?
C00X C019 H01I 109.5 . . ?
H01G C019 H01H 109.5 . . ?
H01G C019 H01I 109.5 . . ?
H01H C019 H01I 109.5 . . ?
C015 C01A H01J 109.5 . . ?
C015 C01A H01K 109.5 . . ?
C015 C01A H01L 109.5 . . ?
H01J C01A H01K 109.5 . . ?
H01J C01A H01L 109.5 . . ?
H01K C01A H01L 109.5 . . ?
C017 C01B H01M 109.5 . . ?
C017 C01B H01N 109.5 . . ?
C017 C01B H01O 109.5 . . ?
H01M C01B H01N 109.5 . . ?
H01M C01B H01O 109.5 . . ?
H01N C01B H01O 109.5 . . ?
C017 C01C H01P 109.5 . . ?
C017 C01C H01Q 109.5 . . ?
C017 C01C H01R 109.5 . . ?
H01P C01C H01Q 109.5 . . ?
H01P C01C H01R 109.5 . . ?
H01Q C01C H01R 109.5 . . ?
C00X C01D H01S 109.5 . . ?
C00X C01D H01T 109.5 . . ?
C00X C01D H01U 109.5 . . ?
H01S C01D H01T 109.5 . . ?
H01S C01D H01U 109.5 . . ?
H01T C01D H01U 109.5 . . ?
O00A B01E C00U 104.7(4) . . ?
O00A B01E C012 103.1(3) . . ?
O00A B01E C013 111.8(4) . . ?
C00U B01E C012 114.2(4) . . ?
C013 B01E C00U 106.0(3) . . ?
C013 B01E C012 116.4(4) . . ?
C017 C01F H01V 109.5 . . ?
C017 C01F H01W 109.5 . . ?
C017 C01F H01X 109.5 . . ?
H01V C01F H01W 109.5 . . ?
H01V C01F H01X 109.5 . . ?
H01W C01F H01X 109.5 . . ?
C015 C01G H01Y 109.5 . . ?
C015 C01G H 109.5 . . ?
C015 C01G HA 109.5 . . ?
H01Y C01G H 109.5 . . ?
H01Y C01G HA 109.5 . . ?
H C01G HA 109.5 . . ?
Cl1A C3 Cl1A 112.8(6) . 2_665 ?
Cl1A C3 H3A 109.0 . . ?
Cl1A C3 H3A 109.0 2_665 . ?
Cl1A C3 H3B 109.0 2_665 . ?
Cl1A C3 H3B 109.0 . . ?
H3A C3 H3B 107.8 . . ?

loop_
_geom_bond_atom_site_label_1
_geom_bond_atom_site_label_2
_geom_bond_distance
_geom_bond_site_symmetry_2
_geom_bond_publ_flag
P001 C00X 1.878(5) . ?
P001 C015 1.860(5) . ?
P001 C017 1.859(5) . ?
P001 H001 1.37(4) . ?
F003 C00S 1.355(6) . ?
F004 C00Q 1.363(5) . ?
F005 C00Z 1.356(5) . ?
F006 C00N 1.349(5) . ?
F007 C00T 1.360(5) . ?
F008 C00M 1.348(6) . ?
F009 C00P 1.346(5) . ?
O00A C00K 1.277(6) . ?
O00A B01E 1.543(6) . ?
F00B C00L 1.346(6) . ?
F00C C00W 1.339(6) . ?
F00D C00Y 1.349(6) . ?
F00E C010 1.335(6) . ?
F00F C00R 1.356(6) . ?
O00G C00K 1.207(6) . ?
F00H C014 1.337(5) . ?
F00I C00V 1.345(6) . ?
F00J C011 1.340(6) . ?
C00K N00O 1.476(6) . ?
C00L C00P 1.372(8) . ?
C00L C00Q 1.383(7) . ?
C00M C00R 1.377(7) . ?
C00M C013 1.402(6) . ?
C00N C00U 1.395(6) . ?
C00N C00Y 1.385(7) . ?
N00O N00O 1.245(8) 2_665 ?
C00P C00R 1.362(8) . ?
C00Q C013 1.382(6) . ?
C00S C00W 1.386(6) . ?
C00S C012 1.392(7) . ?
C00T C00U 1.384(6) . ?
C00T C00V 1.379(7) . ?
C00U B01E 1.645(7) . ?
C00V C011 1.380(8) . ?
C00W C014 1.380(8) . ?
C00X C018 1.530(7) . ?
C00X C019 1.514(8) . ?
C00X C01D 1.541(7) . ?
C00Y C011 1.357(8) . ?
C00Z C010 1.376(7) . ?
C00Z C012 1.377(7) . ?
C010 C014 1.377(8) . ?
C012 B01E 1.649(6) . ?
C013 B01E 1.629(7) . ?
C015 C016 1.533(7) . ?
C015 C01A 1.540(8) . ?
C015 C01G 1.523(8) . ?
C016 H01A 0.9800 . ?
C016 H01B 0.9800 . ?
C016 H01C 0.9800 . ?
C017 C01B 1.529(8) . ?
C017 C01C 1.553(7) . ?
C017 C01F 1.544(7) . ?
C018 H01D 0.9800 . ?
C018 H01E 0.9800 . ?
C018 H01F 0.9800 . ?
C019 H01G 0.9800 . ?
C019 H01H 0.9800 . ?
C019 H01I 0.9800 . ?
C01A H01J 0.9800 . ?
C01A H01K 0.9800 . ?
C01A H01L 0.9800 . ?
C01B H01M 0.9800 . ?
C01B H01N 0.9800 . ?
C01B H01O 0.9800 . ?
C01C H01P 0.9800 . ?
C01C H01Q 0.9800 . ?
C01C H01R 0.9800 . ?
C01D H01S 0.9800 . ?
C01D H01T 0.9800 . ?
C01D H01U 0.9800 . ?
C01F H01V 0.9800 . ?
C01F H01W 0.9800 . ?
C01F H01X 0.9800 . ?
C01G H01Y 0.9800 . ?
C01G H 0.9800 . ?
C01G HA 0.9800 . ?
Cl1A C3 1.736(6) . ?
C3 H3A 0.9900 . ?
C3 H3B 0.9900 . ?

loop_
_geom_torsion_atom_site_label_1
_geom_torsion_atom_site_label_2
_geom_torsion_atom_site_label_3
_geom_torsion_atom_site_label_4
_geom_torsion
_geom_torsion_site_symmetry_1
_geom_torsion_site_symmetry_2
_geom_torsion_site_symmetry_3
_geom_torsion_site_symmetry_4
_geom_torsion_publ_flag
F003 C00S C00W F00C 0.3(6) . . . . ?
F003 C00S C00W C014 -179.3(4) . . . . ?
F003 C00S C012 C00Z -180.0(4) . . . . ?
F003 C00S C012 B01E 8.9(7) . . . . ?
F004 C00Q C013 C00M -178.8(4) . . . . ?
F004 C00Q C013 B01E -4.9(7) . . . . ?
F005 C00Z C010 F00E -2.1(7) . . . . ?
F005 C00Z C010 C014 178.6(4) . . . . ?
F005 C00Z C012 C00S -179.9(4) . . . . ?
F005 C00Z C012 B01E -8.2(6) . . . . ?
F006 C00N C00U C00T 179.9(4) . . . . ?
F006 C00N C00U B01E -3.6(7) . . . . ?
F006 C00N C00Y F00D 2.5(7) . . . . ?
F006 C00N C00Y C011 -178.4(4) . . . . ?
F007 C00T C00U C00N 177.0(4) . . . . ?
F007 C00T C00U B01E 0.4(6) . . . . ?
F007 C00T C00V F00I 2.7(6) . . . . ?
F007 C00T C00V C011 -176.8(4) . . . . ?
F008 C00M C00R F00F 0.1(7) . . . . ?
F008 C00M C00R C00P -178.3(4) . . . . ?
F008 C00M C013 C00Q 178.0(4) . . . . ?
F008 C00M C013 B01E 3.7(7) . . . . ?
F009 C00P C00R F00F 0.9(7) . . . . ?
F009 C00P C00R C00M 179.3(4) . . . . ?
O00A C00K N00O N00O 150.9(3) . . . 2_665 ?
F00B C00L C00P F009 0.9(7) . . . . ?
F00B C00L C00P C00R -178.9(4) . . . . ?
F00B C00L C00Q F004 -1.1(6) . . . . ?
F00B C00L C00Q C013 178.5(4) . . . . ?
F00C C00W C014 F00H -0.7(7) . . . . ?
F00C C00W C014 C010 179.5(5) . . . . ?
F00D C00Y C011 F00J -1.9(8) . . . . ?
F00D C00Y C011 C00V 179.9(5) . . . . ?
F00E C010 C014 F00H 2.2(8) . . . . ?
F00E C010 C014 C00W -178.0(5) . . . . ?
O00G C00K N00O N00O -30.7(5) . . . 2_665 ?
F00I C00V C011 F00J -0.2(7) . . . . ?
F00I C00V C011 C00Y 178.0(4) . . . . ?
C00K O00A B01E C00U 176.2(3) . . . . ?
C00K O00A B01E C012 -64.0(5) . . . . ?
C00K O00A B01E C013 61.8(5) . . . . ?
C00L C00P C00R F00F -179.3(4) . . . . ?
C00L C00P C00R C00M -0.9(7) . . . . ?
C00L C00Q C013 C00M 1.6(7) . . . . ?
C00L C00Q C013 B01E 175.5(4) . . . . ?
C00M C013 B01E O00A -171.6(4) . . . . ?
C00M C013 B01E C00U 74.8(5) . . . . ?
C00M C013 B01E C012 -53.4(6) . . . . ?
C00N C00U B01E O00A 143.2(4) . . . . ?
C00N C00U B01E C012 31.1(6) . . . . ?
C00N C00U B01E C013 -98.4(5) . . . . ?
C00N C00Y C011 F00J 179.1(5) . . . . ?
C00N C00Y C011 C00V 0.8(8) . . . . ?
C00P C00L C00Q F004 179.4(4) . . . . ?
C00P C00L C00Q C013 -1.0(7) . . . . ?
C00Q C00L C00P F009 -179.6(4) . . . . ?
C00Q C00L C00P C00R 0.6(7) . . . . ?
C00Q C013 B01E O00A 14.9(6) . . . . ?
C00Q C013 B01E C00U -98.7(5) . . . . ?
C00Q C013 B01E C012 133.1(4) . . . . ?
C00R C00M C013 C00Q -1.9(7) . . . . ?
C00R C00M C013 B01E -176.3(4) . . . . ?
C00S C00W C014 F00H 178.9(4) . . . . ?
C00S C00W C014 C010 -0.9(7) . . . . ?
C00S C012 B01E O00A 103.8(5) . . . . ?
C00S C012 B01E C00U -143.1(4) . . . . ?
C00S C012 B01E C013 -19.0(6) . . . . ?
C00T C00U B01E O00A -40.6(5) . . . . ?
C00T C00U B01E C012 -152.7(4) . . . . ?
C00T C00U B01E C013 77.8(5) . . . . ?
C00T C00V C011 F00J 179.2(4) . . . . ?
C00T C00V C011 C00Y -2.5(7) . . . . ?
C00U C00N C00Y F00D 179.9(4) . . . . ?
C00U C00N C00Y C011 -1.0(8) . . . . ?
C00U C00T C00V F00I -175.9(4) . . . . ?
C00U C00T C00V C011 4.6(7) . . . . ?
C00V C00T C00U C00N -4.5(7) . . . . ?
C00V C00T C00U B01E 178.8(4) . . . . ?
C00W C00S C012 C00Z 1.4(6) . . . . ?
C00W C00S C012 B01E -169.8(4) . . . . ?
C00X P001 C015 C016 170.2(4) . . . . ?
C00X P001 C015 C01A -74.3(4) . . . . ?
C00X P001 C015 C01G 48.0(5) . . . . ?
C00X P001 C017 C01B -81.0(4) . . . . ?
C00X P001 C017 C01C 157.4(4) . . . . ?
C00X P001 C017 C01F 41.8(5) . . . . ?
C00Y C00N C00U C00T 2.7(7) . . . . ?
C00Y C00N C00U B01E 179.2(4) . . . . ?
C00Z C010 C014 F00H -178.4(5) . . . . ?
C00Z C010 C014 C00W 1.4(7) . . . . ?
C00Z C012 B01E O00A -66.7(5) . . . . ?
C00Z C012 B01E C00U 46.3(5) . . . . ?
C00Z C012 B01E C013 170.4(4) . . . . ?
C010 C00Z C012 C00S -0.9(7) . . . . ?
C010 C00Z C012 B01E 170.8(4) . . . . ?
C012 C00S C00W F00C 179.1(4) . . . . ?
C012 C00S C00W C014 -0.5(7) . . . . ?
C012 C00Z C010 F00E 178.9(4) . . . . ?
C012 C00Z C010 C014 -0.5(8) . . . . ?
C013 C00M C00R F00F -179.9(4) . . . . ?
C013 C00M C00R C00P 1.7(8) . . . . ?
C015 P001 C00X C018 151.4(4) . . . . ?
C015 P001 C00X C019 -86.5(5) . . . . ?
C015 P001 C00X C01D 36.6(5) . . . . ?
C015 P001 C017 C01B 53.2(5) . . . . ?
C015 P001 C017 C01C -68.5(4) . . . . ?
C015 P001 C017 C01F 176.0(4) . . . . ?
C017 P001 C00X C018 -74.4(4) . . . . ?
C017 P001 C00X C019 47.7(5) . . . . ?
C017 P001 C00X C01D 170.8(4) . . . . ?
C017 P001 C015 C016 36.2(5) . . . . ?
C017 P001 C015 C01A 151.8(4) . . . . ?
C017 P001 C015 C01G -86.0(4) . . . . ?
B01E O00A C00K O00G 4.6(7) . . . . ?
B01E O00A C00K N00O -177.1(3) . . . . ?
